data_1530440
loop_
_publ_author_name
'Morss, L.R.'
'Fujino, T.'

_publ_section_title
;
 Preparation and crystal structures of plutonium(III) pentachloro
 complexes, K2 Pu Cl5 and Rb2 Pu Cl5
;
_journal_name_full 'Journal of Solid State Chemistry'
_journal_page_first 353
_journal_page_last 362
_journal_volume 72
_journal_year 1988
_chemical_formula_sum 'Cl5 K2 Pu'
_chemical_name_systematic 'K2 Pu Cl5'
_space_group_IT_number 62
_symmetry_space_group_name_Hall '-P 2ac 2n'
_symmetry_space_group_name_H-M 'P n m a'
_cell_angle_alpha 90
_cell_angle_beta 90
_cell_angle_gamma 90
_cell_formula_units_Z 4
_cell_length_a 12.674
_cell_length_b 8.727
_cell_length_c 7.969
_cell_volume 881.419
_citation_journal_id_ASTM JSSCBI
_cod_data_source_file Morss_JSSCBI_1988_1569.cif
_cod_data_source_block Cl5K2Pu1
_cod_original_cell_volume 881.4192
_cod_original_formula_sum 'Cl5 K2 Pu1'
_cod_database_code 1530440

loop_
_symmetry_equiv_pos_as_xyz
x,y,z
-x+1/2,-y,z+1/2
x+1/2,-y+1/2,-z+1/2
-x,y+1/2,-z
-x,-y,-z
x-1/2,y,-z-1/2
-x-1/2,y-1/2,z-1/2
x,-y-1/2,z

loop_
_atom_site_label
_atom_site_type_symbol
_atom_site_fract_x
_atom_site_fract_y
_atom_site_fract_z
_atom_site_occupancy
_atom_site_U_iso_or_equiv
Cl2 Cl-1 0.8146 0.25 0.3039 1 0.0
Cl4 Cl-1 0.5687 0.5364 0.1559 1 0.0
Cl3 Cl-1 0.6838 0.25 0.8601 1 0.0
K1 K+1 0.6904 0.482 0.5336 1 0.0
Pu1 Pu+3 0.5102 0.25 0.0587 1 0.0
Cl1 Cl-1 0.0128 0.25 0.0759 1 0.0
